data_4026264
loop_
_publ_author_name
'Trisha L. Andrew'
'Timothy M. Swager'

_publ_section_title
;
 Detection of Explosives via Photolytic Cleavage of Nitroesters and
 Nitramines
;
_journal_name_full 'Journal of Organic Chemistry'
_journal_page_first 2976
_journal_page_last 2993
_journal_paper_doi 10.1021/jo200280c
_journal_volume 76
_journal_year 2011
_chemical_formula_sum 'C26 H21 N'
_chemical_formula_weight 347.44
_chemical_name_systematic
; 
 ? 
;
_space_group_IT_number 2
_symmetry_cell_setting triclinic
_symmetry_space_group_name_Hall '-P 1'
_symmetry_space_group_name_H-M 'P -1'
_atom_sites_solution_hydrogens geom
_atom_sites_solution_primary direct
_atom_sites_solution_secondary difmap
_audit_creation_method SHELXL-97
_cell_angle_alpha 76.0270(10)
_cell_angle_beta 79.9320(10)
_cell_angle_gamma 78.4090(10)
_cell_formula_units_Z 4
_cell_length_a 8.7826(7)
_cell_length_b 11.0357(9)
_cell_length_c 20.1586(16)
_cell_measurement_reflns_used 9916
_cell_measurement_temperature 100(2)
_cell_measurement_theta_max 30.45
_cell_measurement_theta_min 2.39
_cell_volume 1840.9(3)
_computing_cell_refinement 'SAINT 7.46A (Bruker-AXS, 2009)'
_computing_data_collection 'APEX2 v2009.9.0 (Bruker-AXS, 2009)'
_computing_data_reduction 'SAINT 7.46A (Bruker-AXS, 2009)'
_computing_molecular_graphics 'Bruker SHELXTL'
_computing_publication_material 'Bruker SHELXTL'
_computing_structure_refinement 'SHELXL-97 (Sheldrick, 2008)'
_computing_structure_solution 'SHELXS-97 (Sheldrick, 2008)'
_diffrn_ambient_temperature 100(2)
_diffrn_detector_area_resol_mean 8.3
_diffrn_measured_fraction_theta_full 0.999
_diffrn_measured_fraction_theta_max 0.973
_diffrn_measurement_device_type 'Bruker Smart APEX CCD'
_diffrn_measurement_method 'omega and phi scans'
_diffrn_radiation_monochromator graphite
_diffrn_radiation_source 'fine-focus sealed tube'
_diffrn_radiation_type MoK\a
_diffrn_radiation_wavelength 0.71073
_diffrn_reflns_av_R_equivalents 0.0363
_diffrn_reflns_av_sigmaI/netI 0.0377
_diffrn_reflns_limit_h_max 11
_diffrn_reflns_limit_h_min -12
_diffrn_reflns_limit_k_max 15
_diffrn_reflns_limit_k_min -15
_diffrn_reflns_limit_l_max 27
_diffrn_reflns_limit_l_min -27
_diffrn_reflns_number 32376
_diffrn_reflns_theta_full 25.25
_diffrn_reflns_theta_max 29.57
_diffrn_reflns_theta_min 1.05
_exptl_absorpt_coefficient_mu 0.072
_exptl_absorpt_correction_T_max 0.9683
_exptl_absorpt_correction_T_min 0.9662
_exptl_absorpt_correction_type multi-scan
_exptl_absorpt_process_details 'SADABS (Sheldrick, 2009)'
_exptl_crystal_colour colourless
_exptl_crystal_density_diffrn 1.254
_exptl_crystal_description block
_exptl_crystal_F_000 736
_exptl_crystal_size_max 0.48
_exptl_crystal_size_mid 0.47
_exptl_crystal_size_min 0.45
_refine_diff_density_max 0.626
_refine_diff_density_min -0.254
_refine_diff_density_rms 0.055
_refine_ls_extinction_method none
_refine_ls_goodness_of_fit_ref 1.068
_refine_ls_hydrogen_treatment constr
_refine_ls_matrix_type full
_refine_ls_number_parameters 489
_refine_ls_number_reflns 10073
_refine_ls_number_restraints 0
_refine_ls_restrained_S_all 1.068
_refine_ls_R_factor_all 0.0644
_refine_ls_R_factor_gt 0.0493
_refine_ls_shift/su_max 0.000
_refine_ls_shift/su_mean 0.000
_refine_ls_structure_factor_coef Fsqd
_refine_ls_weighting_details 'calc w=1/[\s^2^(Fo^2^)+(0.0562P)^2^+0.6436P] where P=(Fo^2^+2Fc^2^)/3'
_refine_ls_weighting_scheme calc
_refine_ls_wR_factor_gt 0.1188
_refine_ls_wR_factor_ref 0.1294
_reflns_number_gt 7957
_reflns_number_total 10073
_reflns_threshold_expression >2sigma(I)
_cod_data_source_file jo200280c_si_001.cif
_cod_data_source_block 09397
_cod_database_code 4026264

loop_
_symmetry_equiv_pos_as_xyz
'x, y, z'
'-x, -y, -z'

loop_
_atom_site_label
_atom_site_type_symbol
_atom_site_fract_x
_atom_site_fract_y
_atom_site_fract_z
_atom_site_U_iso_or_equiv
_atom_site_adp_type
_atom_site_occupancy
_atom_site_symmetry_multiplicity
_atom_site_calc_flag
_atom_site_refinement_flags
N1 N 0.71647(13) 0.91125(10) 0.31662(5) 0.0195(2) Uani 1 1 d .
C1 C 0.81226(15) 0.99058(12) 0.32716(6) 0.0187(2) Uani 1 1 d .
C2 C 0.79542(16) 1.11938(12) 0.29482(6) 0.0223(3) Uani 1 1 d .
H2 H 0.7168 1.1546 0.2654 0.027 Uiso 1 1 calc R
C3 C 0.89272(17) 1.19578(12) 0.30541(7) 0.0257(3) Uani 1 1 d .
H3 H 0.8797 1.2830 0.2834 0.031 Uiso 1 1 calc R
C4 C 1.00876(17) 1.14604(13) 0.34775(7) 0.0250(3) Uani 1 1 d .
H4 H 1.0762 1.1982 0.3544 0.030 Uiso 1 1 calc R
C5 C 1.02498(16) 1.01830(12) 0.38039(7) 0.0221(3) Uani 1 1 d .
H5 H 1.1039 0.9842 0.4097 0.027 Uiso 1 1 calc R
C6 C 0.92852(15) 0.93950(11) 0.37114(6) 0.0184(2) Uani 1 1 d .
C7 C 0.93655(14) 0.80172(11) 0.41093(6) 0.0170(2) Uani 1 1 d .
C8 C 0.89488(14) 0.72484(12) 0.36435(6) 0.0175(2) Uani 1 1 d .
C9 C 0.95945(16) 0.59775(12) 0.36708(6) 0.0216(3) Uani 1 1 d .
H9 H 1.0354 0.5579 0.3972 0.026 Uiso 1 1 calc R
C10 C 0.91545(17) 0.52802(13) 0.32686(7) 0.0255(3) Uani 1 1 d .
H10 H 0.9596 0.4412 0.3300 0.031 Uiso 1 1 calc R
C11 C 0.80633(17) 0.58646(13) 0.28207(7) 0.0243(3) Uani 1 1 d .
H11 H 0.7762 0.5396 0.2541 0.029 Uiso 1 1 calc R
C12 C 0.74096(15) 0.71311(12) 0.27791(6) 0.0209(3) Uani 1 1 d .
H12 H 0.6675 0.7529 0.2466 0.025 Uiso 1 1 calc R
C13 C 0.78262(14) 0.78263(11) 0.31963(6) 0.0177(2) Uani 1 1 d .
C14 C 0.58359(16) 0.96615(13) 0.27863(7) 0.0250(3) Uani 1 1 d .
H14A H 0.5284 1.0431 0.2939 0.037 Uiso 1 1 calc R
H14B H 0.5118 0.9049 0.2872 0.037 Uiso 1 1 calc R
H14C H 0.6211 0.9873 0.2292 0.037 Uiso 1 1 calc R
C21 C 1.10394(15) 0.75020(12) 0.42931(7) 0.0201(2) Uani 1 1 d .
C22 C 1.14042(17) 0.72666(15) 0.49609(7) 0.0298(3) Uani 1 1 d .
H22 H 1.0593 0.7393 0.5329 0.036 Uiso 1 1 calc R
C23 C 1.29480(19) 0.68462(19) 0.50962(9) 0.0422(4) Uani 1 1 d .
H23 H 1.3180 0.6693 0.5555 0.051 Uiso 1 1 calc R
C24 C 1.41457(18) 0.66495(17) 0.45686(9) 0.0394(4) Uani 1 1 d .
H24 H 1.5196 0.6359 0.4663 0.047 Uiso 1 1 calc R
C25 C 1.37954(17) 0.68818(14) 0.38998(8) 0.0311(3) Uani 1 1 d .
H25 H 1.4609 0.6746 0.3534 0.037 Uiso 1 1 calc R
C26 C 1.22644(16) 0.73111(13) 0.37633(7) 0.0246(3) Uani 1 1 d .
H26 H 1.2042 0.7479 0.3302 0.030 Uiso 1 1 calc R
C31 C 0.81365(14) 0.79414(12) 0.47637(6) 0.0179(2) Uani 1 1 d .
C32 C 0.78531(16) 0.67518(13) 0.51526(7) 0.0226(3) Uani 1 1 d .
H32 H 0.8408 0.6008 0.5007 0.027 Uiso 1 1 calc R
C33 C 0.67738(17) 0.66441(14) 0.57475(7) 0.0270(3) Uani 1 1 d .
H33 H 0.6607 0.5831 0.6009 0.032 Uiso 1 1 calc R
C34 C 0.59369(16) 0.77259(14) 0.59608(7) 0.0269(3) Uani 1 1 d .
H34 H 0.5184 0.7654 0.6363 0.032 Uiso 1 1 calc R
C35 C 0.62071(16) 0.89072(14) 0.55851(7) 0.0266(3) Uani 1 1 d .
H35 H 0.5641 0.9648 0.5730 0.032 Uiso 1 1 calc R
C36 C 0.73101(16) 0.90132(13) 0.49926(7) 0.0231(3) Uani 1 1 d .
H36 H 0.7499 0.9828 0.4742 0.028 Uiso 1 1 calc R
N2 N 0.02197(13) 0.52955(10) 0.10393(6) 0.0210(2) Uani 1 1 d .
C41 C 0.13894(15) 0.51243(11) 0.14653(6) 0.0186(2) Uani 1 1 d .
C42 C 0.18713(16) 0.39480(12) 0.18858(7) 0.0225(3) Uani 1 1 d .
H42 H 0.1419 0.3237 0.1882 0.027 Uiso 1 1 calc R
C43 C 0.30085(16) 0.38171(13) 0.23093(7) 0.0249(3) Uani 1 1 d .
H43 H 0.3332 0.3016 0.2594 0.030 Uiso 1 1 calc R
C44 C 0.36746(16) 0.48462(13) 0.23200(7) 0.0248(3) Uani 1 1 d .
H44 H 0.4458 0.4752 0.2608 0.030 Uiso 1 1 calc R
C45 C 0.31861(15) 0.60246(12) 0.19046(6) 0.0209(3) Uani 1 1 d .
H45 H 0.3639 0.6731 0.1915 0.025 Uiso 1 1 calc R
C46 C 0.20486(14) 0.61818(11) 0.14754(6) 0.0172(2) Uani 1 1 d .
C47 C 0.15018(14) 0.74240(11) 0.09797(6) 0.0152(2) Uani 1 1 d .
C48 C -0.02766(14) 0.75325(11) 0.10173(6) 0.0164(2) Uani 1 1 d .
C49 C -0.13188(15) 0.86599(12) 0.10183(6) 0.0183(2) Uani 1 1 d .
H49 H -0.0942 0.9395 0.1042 0.022 Uiso 1 1 calc R
C50 C -0.29075(15) 0.87319(13) 0.09849(6) 0.0217(3) Uani 1 1 d .
H50 H -0.3610 0.9507 0.0990 0.026 Uiso 1 1 calc R
C51 C -0.34488(16) 0.76608(13) 0.09439(7) 0.0241(3) Uani 1 1 d .
H51 H -0.4525 0.7710 0.0908 0.029 Uiso 1 1 calc R
C52 C -0.24365(16) 0.65146(13) 0.09543(7) 0.0235(3) Uani 1 1 d .
H52 H -0.2823 0.5784 0.0931 0.028 Uiso 1 1 calc R
C53 C -0.08488(15) 0.64394(12) 0.09989(6) 0.0186(2) Uani 1 1 d .
C54 C -0.03022(18) 0.41835(13) 0.09469(8) 0.0283(3) Uani 1 1 d .
H54A H -0.0975 0.3843 0.1364 0.042 Uiso 1 1 calc R
H54B H 0.0611 0.3539 0.0862 0.042 Uiso 1 1 calc R
H54C H -0.0894 0.4420 0.0552 0.042 Uiso 1 1 calc R
C61 C 0.22628(14) 0.73456(11) 0.02334(6) 0.0163(2) Uani 1 1 d .
C62 C 0.37693(15) 0.66733(11) 0.01016(6) 0.0191(2) Uani 1 1 d .
H62 H 0.4303 0.6193 0.0477 0.023 Uiso 1 1 calc R
C63 C 0.45032(16) 0.66956(12) -0.05718(7) 0.0226(3) Uani 1 1 d .
H63 H 0.5528 0.6232 -0.0653 0.027 Uiso 1 1 calc R
C64 C 0.37375(16) 0.73957(12) -0.11246(7) 0.0226(3) Uani 1 1 d .
H64 H 0.4239 0.7420 -0.1584 0.027 Uiso 1 1 calc R
C65 C 0.22337(16) 0.80596(12) -0.10010(6) 0.0205(2) Uani 1 1 d .
H65 H 0.1703 0.8536 -0.1378 0.025 Uiso 1 1 calc R
C66 C 0.14973(15) 0.80320(11) -0.03281(6) 0.0180(2) Uani 1 1 d .
H66 H 0.0465 0.8484 -0.0250 0.022 Uiso 1 1 calc R
C71 C 0.19164(14) 0.85709(11) 0.11739(6) 0.0163(2) Uani 1 1 d .
C72 C 0.27469(14) 0.94390(11) 0.07084(6) 0.0182(2) Uani 1 1 d .
H72 H 0.3071 0.9331 0.0248 0.022 Uiso 1 1 calc R
C73 C 0.31128(15) 1.04634(12) 0.09048(7) 0.0214(3) Uani 1 1 d .
H73 H 0.3674 1.1049 0.0578 0.026 Uiso 1 1 calc R
C74 C 0.26601(16) 1.06295(12) 0.15747(7) 0.0231(3) Uani 1 1 d .
H74 H 0.2939 1.1311 0.1713 0.028 Uiso 1 1 calc R
C75 C 0.17928(16) 0.97903(13) 0.20441(7) 0.0242(3) Uani 1 1 d .
H75 H 0.1457 0.9912 0.2501 0.029 Uiso 1 1 calc R
C76 C 0.14182(15) 0.87770(12) 0.18455(6) 0.0206(2) Uani 1 1 d .
H76 H 0.0817 0.8215 0.2168 0.025 Uiso 1 1 calc R

loop_
_atom_site_aniso_label
_atom_site_aniso_U_11
_atom_site_aniso_U_22
_atom_site_aniso_U_33
_atom_site_aniso_U_23
_atom_site_aniso_U_13
_atom_site_aniso_U_12
N1 0.0213(5) 0.0178(5) 0.0187(5) -0.0025(4) -0.0041(4) -0.0020(4)
C1 0.0209(6) 0.0189(6) 0.0150(5) -0.0046(4) 0.0011(4) -0.0023(5)
C2 0.0274(7) 0.0197(6) 0.0169(6) -0.0032(5) -0.0004(5) -0.0008(5)
C3 0.0366(8) 0.0177(6) 0.0206(6) -0.0041(5) 0.0026(5) -0.0052(5)
C4 0.0321(7) 0.0227(6) 0.0223(6) -0.0087(5) 0.0022(5) -0.0096(5)
C5 0.0248(7) 0.0240(6) 0.0189(6) -0.0073(5) -0.0011(5) -0.0053(5)
C6 0.0216(6) 0.0185(6) 0.0140(5) -0.0038(4) 0.0010(4) -0.0032(5)
C7 0.0171(6) 0.0185(5) 0.0148(5) -0.0037(4) -0.0014(4) -0.0023(4)
C8 0.0181(6) 0.0198(6) 0.0140(5) -0.0036(4) 0.0004(4) -0.0038(4)
C9 0.0244(7) 0.0198(6) 0.0186(6) -0.0033(5) -0.0018(5) -0.0014(5)
C10 0.0325(7) 0.0196(6) 0.0238(6) -0.0072(5) 0.0002(5) -0.0033(5)
C11 0.0298(7) 0.0262(6) 0.0192(6) -0.0083(5) 0.0005(5) -0.0094(5)
C12 0.0221(6) 0.0252(6) 0.0155(5) -0.0034(5) -0.0012(4) -0.0065(5)
C13 0.0180(6) 0.0189(6) 0.0143(5) -0.0022(4) 0.0012(4) -0.0035(4)
C14 0.0227(7) 0.0254(6) 0.0257(6) -0.0026(5) -0.0088(5) -0.0001(5)
C21 0.0188(6) 0.0198(6) 0.0212(6) -0.0032(5) -0.0026(5) -0.0036(5)
C22 0.0234(7) 0.0438(8) 0.0226(6) -0.0076(6) -0.0049(5) -0.0047(6)
C23 0.0283(8) 0.0664(12) 0.0331(8) -0.0073(8) -0.0144(6) -0.0061(8)
C24 0.0202(7) 0.0507(10) 0.0453(9) -0.0028(8) -0.0110(6) -0.0048(7)
C25 0.0193(7) 0.0313(7) 0.0381(8) -0.0036(6) 0.0025(6) -0.0034(6)
C26 0.0231(7) 0.0246(6) 0.0234(6) -0.0019(5) -0.0005(5) -0.0037(5)
C31 0.0165(6) 0.0235(6) 0.0135(5) -0.0040(5) -0.0030(4) -0.0020(5)
C32 0.0240(7) 0.0238(6) 0.0184(6) -0.0038(5) -0.0014(5) -0.0027(5)
C33 0.0282(7) 0.0310(7) 0.0200(6) -0.0007(5) -0.0012(5) -0.0083(6)
C34 0.0213(7) 0.0410(8) 0.0157(6) -0.0048(6) 0.0003(5) -0.0027(6)
C35 0.0251(7) 0.0325(7) 0.0189(6) -0.0084(5) -0.0015(5) 0.0051(6)
C36 0.0258(7) 0.0237(6) 0.0180(6) -0.0043(5) -0.0026(5) -0.0001(5)
N2 0.0239(6) 0.0163(5) 0.0240(5) -0.0046(4) -0.0044(4) -0.0048(4)
C41 0.0197(6) 0.0178(6) 0.0170(5) -0.0040(5) 0.0013(4) -0.0025(5)
C42 0.0239(7) 0.0177(6) 0.0219(6) -0.0027(5) 0.0036(5) -0.0019(5)
C43 0.0272(7) 0.0207(6) 0.0194(6) 0.0012(5) 0.0007(5) 0.0030(5)
C44 0.0230(7) 0.0283(7) 0.0191(6) -0.0009(5) -0.0041(5) 0.0005(5)
C45 0.0201(6) 0.0229(6) 0.0183(6) -0.0033(5) -0.0005(5) -0.0034(5)
C46 0.0181(6) 0.0164(5) 0.0147(5) -0.0023(4) 0.0005(4) -0.0011(4)
C47 0.0156(6) 0.0155(5) 0.0137(5) -0.0026(4) 0.0001(4) -0.0029(4)
C48 0.0181(6) 0.0180(5) 0.0127(5) -0.0022(4) -0.0006(4) -0.0044(4)
C49 0.0207(6) 0.0186(6) 0.0140(5) -0.0016(4) -0.0004(4) -0.0030(5)
C50 0.0198(6) 0.0254(6) 0.0164(6) -0.0015(5) -0.0016(4) -0.0002(5)
C51 0.0183(6) 0.0332(7) 0.0195(6) -0.0009(5) -0.0035(5) -0.0061(5)
C52 0.0247(7) 0.0262(6) 0.0213(6) -0.0027(5) -0.0038(5) -0.0102(5)
C53 0.0213(6) 0.0194(6) 0.0148(5) -0.0025(4) -0.0010(4) -0.0052(5)
C54 0.0369(8) 0.0212(6) 0.0311(7) -0.0082(6) -0.0056(6) -0.0107(6)
C61 0.0198(6) 0.0145(5) 0.0154(5) -0.0041(4) -0.0005(4) -0.0052(4)
C62 0.0208(6) 0.0176(5) 0.0190(6) -0.0040(5) -0.0019(5) -0.0034(5)
C63 0.0217(6) 0.0215(6) 0.0226(6) -0.0067(5) 0.0034(5) -0.0023(5)
C64 0.0290(7) 0.0217(6) 0.0170(6) -0.0065(5) 0.0039(5) -0.0069(5)
C65 0.0275(7) 0.0182(6) 0.0163(5) -0.0039(5) -0.0020(5) -0.0056(5)
C66 0.0198(6) 0.0166(5) 0.0176(5) -0.0047(4) -0.0009(4) -0.0032(4)
C71 0.0161(6) 0.0159(5) 0.0168(5) -0.0045(4) -0.0024(4) -0.0012(4)
C72 0.0191(6) 0.0178(5) 0.0171(5) -0.0033(4) -0.0018(4) -0.0024(5)
C73 0.0233(6) 0.0172(6) 0.0233(6) -0.0023(5) -0.0026(5) -0.0049(5)
C74 0.0238(7) 0.0191(6) 0.0286(7) -0.0101(5) -0.0042(5) -0.0019(5)
C75 0.0266(7) 0.0267(6) 0.0211(6) -0.0110(5) -0.0009(5) -0.0032(5)
C76 0.0218(6) 0.0225(6) 0.0173(6) -0.0056(5) 0.0019(5) -0.0053(5)

loop_
_atom_type_symbol
_atom_type_description
_atom_type_scat_dispersion_real
_atom_type_scat_dispersion_imag
_atom_type_scat_source
C C 0.0033 0.0016 'International Tables Vol C Tables 4.2.6.8 and 6.1.1.4'
H H 0.0000 0.0000 'International Tables Vol C Tables 4.2.6.8 and 6.1.1.4'
N N 0.0061 0.0033 'International Tables Vol C Tables 4.2.6.8 and 6.1.1.4'

loop_
_geom_angle_atom_site_label_1
_geom_angle_atom_site_label_2
_geom_angle_atom_site_label_3
_geom_angle
C1 N1 C13 117.28(10)
C1 N1 C14 119.44(10)
C13 N1 C14 119.08(11)
N1 C1 C2 121.53(11)
N1 C1 C6 119.18(11)
C2 C1 C6 119.29(12)
C3 C2 C1 120.53(12)
C3 C2 H2 119.7
C1 C2 H2 119.7
C4 C3 C2 120.61(12)
C4 C3 H3 119.7
C2 C3 H3 119.7
C3 C4 C5 118.99(12)
C3 C4 H4 120.5
C5 C4 H4 120.5
C6 C5 C4 121.72(12)
C6 C5 H5 119.1
C4 C5 H5 119.1
C5 C6 C1 118.86(11)
C5 C6 C7 122.24(11)
C1 C6 C7 118.76(11)
C6 C7 C8 108.00(9)
C6 C7 C21 109.11(10)
C8 C7 C21 110.36(10)
C6 C7 C31 109.76(10)
C8 C7 C31 108.13(10)
C21 C7 C31 111.42(10)
C9 C8 C13 118.60(11)
C9 C8 C7 122.34(11)
C13 C8 C7 119.00(11)
C10 C9 C8 121.67(12)
C10 C9 H9 119.2
C8 C9 H9 119.2
C11 C10 C9 119.30(12)
C11 C10 H10 120.3
C9 C10 H10 120.3
C10 C11 C12 120.28(12)
C10 C11 H11 119.9
C12 C11 H11 119.9
C11 C12 C13 120.41(12)
C11 C12 H12 119.8
C13 C12 H12 119.8
C12 C13 C8 119.72(11)
C12 C13 N1 121.30(11)
C8 C13 N1 118.97(11)
N1 C14 H14A 109.5
N1 C14 H14B 109.5
H14A C14 H14B 109.5
N1 C14 H14C 109.5
H14A C14 H14C 109.5
H14B C14 H14C 109.5
C22 C21 C26 118.11(12)
C22 C21 C7 122.89(12)
C26 C21 C7 118.94(11)
C21 C22 C23 120.66(14)
C21 C22 H22 119.7
C23 C22 H22 119.7
C24 C23 C22 120.63(14)
C24 C23 H23 119.7
C22 C23 H23 119.7
C23 C24 C25 119.21(14)
C23 C24 H24 120.4
C25 C24 H24 120.4
C26 C25 C24 120.25(14)
C26 C25 H25 119.9
C24 C25 H25 119.9
C25 C26 C21 121.13(13)
C25 C26 H26 119.4
C21 C26 H26 119.4
C36 C31 C32 118.10(12)
C36 C31 C7 122.60(11)
C32 C31 C7 119.29(11)
C33 C32 C31 121.01(13)
C33 C32 H32 119.5
C31 C32 H32 119.5
C32 C33 C34 120.08(13)
C32 C33 H33 120.0
C34 C33 H33 120.0
C35 C34 C33 119.68(13)
C35 C34 H34 120.2
C33 C34 H34 120.2
C34 C35 C36 120.16(13)
C34 C35 H35 119.9
C36 C35 H35 119.9
C31 C36 C35 120.96(13)
C31 C36 H36 119.5
C35 C36 H36 119.5
C41 N2 C53 115.93(10)
C41 N2 C54 118.70(11)
C53 N2 C54 118.72(11)
C42 C41 N2 121.62(12)
C42 C41 C46 119.98(12)
N2 C41 C46 118.38(11)
C43 C42 C41 120.14(12)
C43 C42 H42 119.9
C41 C42 H42 119.9
C44 C43 C42 120.45(12)
C44 C43 H43 119.8
C42 C43 H43 119.8
C43 C44 C45 119.51(12)
C43 C44 H44 120.2
C45 C44 H44 120.2
C46 C45 C44 121.20(12)
C46 C45 H45 119.4
C44 C45 H45 119.4
C45 C46 C41 118.71(11)
C45 C46 C47 124.53(11)
C41 C46 C47 116.71(10)
C48 C47 C46 106.31(9)
C48 C47 C71 110.99(10)
C46 C47 C71 111.80(10)
C48 C47 C61 108.40(9)
C46 C47 C61 109.37(9)
C71 C47 C61 109.85(9)
C49 C48 C53 119.11(11)
C49 C48 C47 123.56(11)
C53 C48 C47 117.16(11)
C48 C49 C50 121.18(12)
C48 C49 H49 119.4
C50 C49 H49 119.4
C51 C50 C49 119.22(12)
C51 C50 H50 120.4
C49 C50 H50 120.4
C50 C51 C52 120.79(12)
C50 C51 H51 119.6
C52 C51 H51 119.6
C51 C52 C53 119.90(12)
C51 C52 H52 120.0
C53 C52 H52 120.0
C52 C53 C48 119.75(12)
C52 C53 N2 122.49(11)
C48 C53 N2 117.75(11)
N2 C54 H54A 109.5
N2 C54 H54B 109.5
H54A C54 H54B 109.5
N2 C54 H54C 109.5
H54A C54 H54C 109.5
H54B C54 H54C 109.5
C62 C61 C66 118.31(11)
C62 C61 C47 121.19(10)
C66 C61 C47 120.31(11)
C63 C62 C61 121.03(11)
C63 C62 H62 119.5
C61 C62 H62 119.5
C64 C63 C62 120.05(12)
C64 C63 H63 120.0
C62 C63 H63 120.0
C65 C64 C63 119.52(12)
C65 C64 H64 120.2
C63 C64 H64 120.2
C64 C65 C66 120.43(12)
C64 C65 H65 119.8
C66 C65 H65 119.8
C65 C66 C61 120.65(12)
C65 C66 H66 119.7
C61 C66 H66 119.7
C72 C71 C76 117.92(11)
C72 C71 C47 122.85(11)
C76 C71 C47 119.23(10)
C71 C72 C73 121.24(11)
C71 C72 H72 119.4
C73 C72 H72 119.4
C74 C73 C72 120.15(12)
C74 C73 H73 119.9
C72 C73 H73 119.9
C73 C74 C75 119.52(12)
C73 C74 H74 120.2
C75 C74 H74 120.2
C76 C75 C74 120.18(12)
C76 C75 H75 119.9
C74 C75 H75 119.9
C75 C76 C71 120.92(12)
C75 C76 H76 119.5
C71 C76 H76 119.5

loop_
_geom_bond_atom_site_label_1
_geom_bond_atom_site_label_2
_geom_bond_distance
N1 C1 1.4027(16)
N1 C13 1.4125(16)
N1 C14 1.4560(16)
C1 C2 1.4032(17)
C1 C6 1.4106(17)
C2 C3 1.3881(19)
C2 H2 0.9500
C3 C4 1.386(2)
C3 H3 0.9500
C4 C5 1.3945(19)
C4 H4 0.9500
C5 C6 1.3923(18)
C5 H5 0.9500
C6 C7 1.5323(17)
C7 C8 1.5377(17)
C7 C21 1.5409(17)
C7 C31 1.5483(17)
C8 C9 1.3949(17)
C8 C13 1.4043(17)
C9 C10 1.3889(19)
C9 H9 0.9500
C10 C11 1.387(2)
C10 H10 0.9500
C11 C12 1.3886(19)
C11 H11 0.9500
C12 C13 1.4007(18)
C12 H12 0.9500
C14 H14A 0.9800
C14 H14B 0.9800
C14 H14C 0.9800
C21 C22 1.3896(18)
C21 C26 1.3994(19)
C22 C23 1.394(2)
C22 H22 0.9500
C23 C24 1.383(2)
C23 H23 0.9500
C24 C25 1.387(2)
C24 H24 0.9500
C25 C26 1.385(2)
C25 H25 0.9500
C26 H26 0.9500
C31 C36 1.3930(18)
C31 C32 1.4021(18)
C32 C33 1.3892(19)
C32 H32 0.9500
C33 C34 1.391(2)
C33 H33 0.9500
C34 C35 1.383(2)
C34 H34 0.9500
C35 C36 1.3972(19)
C35 H35 0.9500
C36 H36 0.9500
N2 C41 1.4073(16)
N2 C53 1.4078(16)
N2 C54 1.4550(16)
C41 C42 1.3987(17)
C41 C46 1.4089(17)
C42 C43 1.3884(19)
C42 H42 0.9500
C43 C44 1.384(2)
C43 H43 0.9500
C44 C45 1.3971(18)
C44 H44 0.9500
C45 C46 1.3915(17)
C45 H45 0.9500
C46 C47 1.5330(16)
C47 C48 1.5322(16)
C47 C71 1.5369(16)
C47 C61 1.5511(16)
C48 C49 1.3888(17)
C48 C53 1.4073(17)
C49 C50 1.3941(18)
C49 H49 0.9500
C50 C51 1.3845(19)
C50 H50 0.9500
C51 C52 1.390(2)
C51 H51 0.9500
C52 C53 1.3975(18)
C52 H52 0.9500
C54 H54A 0.9800
C54 H54B 0.9800
C54 H54C 0.9800
C61 C62 1.3962(17)
C61 C66 1.3980(16)
C62 C63 1.3939(17)
C62 H62 0.9500
C63 C64 1.3887(19)
C63 H63 0.9500
C64 C65 1.3883(19)
C64 H64 0.9500
C65 C66 1.3931(17)
C65 H65 0.9500
C66 H66 0.9500
C71 C72 1.3919(17)
C71 C76 1.4062(17)
C72 C73 1.3945(17)
C72 H72 0.9500
C73 C74 1.3849(18)
C73 H73 0.9500
C74 C75 1.3934(19)
C74 H74 0.9500
C75 C76 1.3889(18)
C75 H75 0.9500
C76 H76 0.9500
